data_1515715
loop_
_publ_author_name
'Mondal, Barnali'
'Captain, Burjor'
'Ramamurthy, V.'

_publ_section_title
;
 Photodimerization of HCl salts of azastilbenes in the solid state.
;
_journal_issue 6
_journal_name_full
'Photochemical &amp; photobiological sciences : Official journal of the European Photochemistry Association and the European Society for Photobiology'
_journal_page_first 891
_journal_page_last 894
_journal_paper_doi 10.1039/c1pp05070b
_journal_volume 10
_journal_year 2011
_chemical_formula_sum 'C13 H18 Cl N O3'
_chemical_formula_weight 271.73
_chemical_name_systematic
;
?
;
_space_group_IT_number 2
_symmetry_cell_setting triclinic
_symmetry_space_group_name_Hall '-P 1'
_symmetry_space_group_name_H-M 'P -1'
_atom_sites_solution_hydrogens geom
_atom_sites_solution_primary direct
_atom_sites_solution_secondary difmap
_audit_creation_method SHELXL-97
_cell_angle_alpha 69.8118(9)
_cell_angle_beta 82.7066(10)
_cell_angle_gamma 79.1375(10)
_cell_formula_units_Z 2
_cell_length_a 7.0919(5)
_cell_length_b 10.1566(7)
_cell_length_c 10.9322(7)
_cell_measurement_reflns_used 3345
_cell_measurement_temperature 296(2)
_cell_measurement_theta_max 28.78
_cell_measurement_theta_min 2.93
_cell_volume 724.18(9)
_computing_cell_refinement 'SAINT+ V7.46A (Bruker, 2007)'
_computing_data_collection 'APEX2 v2.2-0 (Bruker, 2007)'
_computing_data_reduction 'SAINT+ V7.46A (Bruker, 2007)'
_computing_molecular_graphics 'XSHELL v4.02 (Bruker, 2000)'
_computing_publication_material 'XCIF v6.12 (Bruker, 2001)'
_computing_structure_refinement 'SHELXL-97 (Sheldrick, 2008)'
_computing_structure_solution 'SHELXS-97 (Sheldrick, 2008)'
_diffrn_ambient_temperature 296(2)
_diffrn_measured_fraction_theta_full 0.999
_diffrn_measured_fraction_theta_max 0.999
_diffrn_measurement_device_type 'Bruker SMART APEX2 CCD diffractometer'
_diffrn_measurement_method 'omega scans'
_diffrn_radiation_monochromator graphite
_diffrn_radiation_source 'fine-focus sealed tube'
_diffrn_radiation_type MoK\a
_diffrn_radiation_wavelength 0.71073
_diffrn_reflns_av_R_equivalents 0.0170
_diffrn_reflns_av_sigmaI/netI 0.0178
_diffrn_reflns_limit_h_max 8
_diffrn_reflns_limit_h_min -8
_diffrn_reflns_limit_k_max 12
_diffrn_reflns_limit_k_min -12
_diffrn_reflns_limit_l_max 12
_diffrn_reflns_limit_l_min -12
_diffrn_reflns_number 5884
_diffrn_reflns_theta_full 25.00
_diffrn_reflns_theta_max 25.00
_diffrn_reflns_theta_min 1.99
_exptl_absorpt_coefficient_mu 0.264
_exptl_absorpt_correction_T_max 0.7465
_exptl_absorpt_correction_T_min 0.6619
_exptl_absorpt_correction_type multi-scan
_exptl_absorpt_process_details '(SADABS 2007/4 Bruker)'
_exptl_crystal_colour yellow
_exptl_crystal_density_diffrn 1.246
_exptl_crystal_density_method 'not measured'
_exptl_crystal_description Bar
_exptl_crystal_F_000 288
_exptl_crystal_size_max 0.58
_exptl_crystal_size_mid 0.36
_exptl_crystal_size_min 0.20
_refine_diff_density_max 0.330
_refine_diff_density_min -0.293
_refine_diff_density_rms 0.073
_refine_ls_extinction_method none
_refine_ls_goodness_of_fit_ref 1.051
_refine_ls_hydrogen_treatment constr
_refine_ls_matrix_type full
_refine_ls_number_parameters 187
_refine_ls_number_reflns 2549
_refine_ls_number_restraints 9
_refine_ls_restrained_S_all 1.050
_refine_ls_R_factor_all 0.0604
_refine_ls_R_factor_gt 0.0550
_refine_ls_shift/su_max 0.001
_refine_ls_shift/su_mean 0.000
_refine_ls_structure_factor_coef Fsqd
_refine_ls_weighting_details 'calc w=1/[\s^2^(Fo^2^)+(0.0952P)^2^+0.1822P] where P=(Fo^2^+2Fc^2^)/3'
_refine_ls_weighting_scheme calc
_refine_ls_wR_factor_gt 0.1553
_refine_ls_wR_factor_ref 0.1626
_reflns_number_gt 2227
_reflns_number_total 2549
_reflns_threshold_expression >2sigma(I)
_cod_data_source_file c1pp05070b.txt
_cod_data_source_block 1-Stilbazole-HCl-Salt
_cod_depositor_comments
;
The following automatic conversions were performed:

'_symmetry_cell_setting' value 'Triclinic' changed to 'triclinic'
according to
/usr/data/users/saulius/automatic-downloads/retrospective/RSC/lib/dictionaries/cif_core.dic
dictionary named 'cif_core.dic' version 2.4.2 from
2011-04-26.

'_exptl_absorpt_correction_type' value 'Multi-scan'
changed to 'multi-scan' according to
/usr/data/users/saulius/automatic-downloads/retrospective/RSC/lib/dictionaries/cif_core.dic
dictionary named 'cif_core.dic' version 2.4.2 from 2011-04-26.

Automatic conversion script
Id: cif_fix_values 2281 2013-09-26 08:29:07Z andrius 
;
_cod_original_sg_symbol_H-M P-1
_cod_database_code 1515715

loop_
_symmetry_equiv_pos_as_xyz
'x, y, z'
'-x, -y, -z'

loop_
_atom_site_label
_atom_site_type_symbol
_atom_site_fract_x
_atom_site_fract_y
_atom_site_fract_z
_atom_site_U_iso_or_equiv
_atom_site_adp_type
_atom_site_occupancy
_atom_site_symmetry_multiplicity
_atom_site_calc_flag
_atom_site_refinement_flags
Cl1 Cl 0.35740(9) 0.80599(6) 0.66906(6) 0.0782(3) Uani 1 1 d .
N1 N 0.8691(3) 0.3026(3) -0.2608(3) 0.0917(8) Uani 1 1 d .
H1N H 0.8953 0.2578 -0.3163 0.110 Uiso 1 1 calc R
C1 C 0.8586(5) 0.4411(4) -0.3021(3) 0.0953(9) Uani 1 1 d .
H1 H 0.8811 0.4892 -0.3907 0.114 Uiso 1 1 calc R
C2 C 0.8164(4) 0.5140(3) -0.2191(3) 0.0839(7) Uani 1 1 d .
H2 H 0.8079 0.6123 -0.2505 0.101 Uiso 1 1 calc R
C3 C 0.7849(3) 0.4451(3) -0.0867(2) 0.0670(6) Uani 1 1 d .
C4 C 0.7973(4) 0.2998(3) -0.0471(3) 0.0815(7) Uani 1 1 d .
H4 H 0.7761 0.2486 0.0408 0.098 Uiso 1 1 calc R
C5 C 0.8405(4) 0.2310(3) -0.1361(4) 0.0926(9) Uani 1 1 d .
H5 H 0.8498 0.1327 -0.1088 0.111 Uiso 1 1 calc R
C6 C 0.7369(5) 0.4972(5) 0.0279(5) 0.0656(8) Uani 0.70 1 d P
H6 H 0.7148 0.4317 0.1100 0.079 Uiso 0.70 1 calc PR
C7 C 0.7250(5) 0.6292(4) 0.0176(5) 0.0671(8) Uani 0.70 1 d P
H7 H 0.7467 0.6955 -0.0642 0.081 Uiso 0.70 1 calc PR
C8 C 0.6773(3) 0.6778(3) 0.1336(3) 0.0772(7) Uani 1 1 d .
C9 C 0.6680(4) 0.8239(3) 0.0951(3) 0.0870(8) Uani 1 1 d .
H9 H 0.6921 0.8750 0.0075 0.104 Uiso 1 1 calc R
C10 C 0.6243(4) 0.8928(3) 0.1832(4) 0.0924(8) Uani 1 1 d .
H10 H 0.6182 0.9909 0.1547 0.111 Uiso 1 1 calc R
C11 C 0.5892(4) 0.8232(3) 0.3117(3) 0.0902(8) Uani 1 1 d .
H11 H 0.5597 0.8723 0.3711 0.108 Uiso 1 1 calc R
C12 C 0.5981(4) 0.6794(4) 0.3523(3) 0.0937(8) Uani 1 1 d .
H12 H 0.5741 0.6300 0.4403 0.112 Uiso 1 1 calc R
C13 C 0.6422(4) 0.6066(3) 0.2642(3) 0.0866(8) Uani 1 1 d .
H13 H 0.6482 0.5084 0.2934 0.104 Uiso 1 1 calc R
C6B C 0.7481(10) 0.5753(10) -0.0416(8) 0.0543(15) Uani 0.30 1 d P
H6B H 0.7501 0.6669 -0.0998 0.065 Uiso 0.30 1 calc PR
C7B C 0.7119(9) 0.5475(8) 0.0913(7) 0.0462(12) Uani 0.30 1 d P
H7B H 0.7089 0.4563 0.1500 0.055 Uiso 0.30 1 calc PR
O1 O 0.9365(3) 0.26584(19) 0.49491(18) 0.0836(5) Uani 1 1 d D
O2 O 0.7536(3) 0.91640(19) 0.57405(18) 0.0795(5) Uani 1 1 d D
O3 O 0.9446(3) 0.9608(3) 0.7700(2) 0.1102(7) Uani 1 1 d D
H1S H 1.0353 0.2106 0.4802 0.103(10) Uiso 1 1 d RD
H2S H 0.8470 0.2543 0.4556 0.078(8) Uiso 1 1 d RD
H3S H 0.7298 0.9959 0.5123 0.117(12) Uiso 1 1 d RD
H4S H 0.6407 0.8989 0.6062 0.109(11) Uiso 1 1 d RD
H5S H 1.0553 0.9209 0.7517 0.115(12) Uiso 1 1 d RD
H6S H 0.8693 0.9577 0.7174 0.106(11) Uiso 1 1 d RD

loop_
_atom_site_aniso_label
_atom_site_aniso_U_11
_atom_site_aniso_U_22
_atom_site_aniso_U_33
_atom_site_aniso_U_23
_atom_site_aniso_U_13
_atom_site_aniso_U_12
Cl1 0.0896(5) 0.0629(4) 0.0743(4) -0.0132(3) 0.0023(3) -0.0159(3)
N1 0.0663(13) 0.129(2) 0.112(2) -0.0860(19) 0.0073(12) -0.0116(13)
C1 0.096(2) 0.120(3) 0.0670(15) -0.0320(16) 0.0076(13) -0.0163(18)
C2 0.0866(17) 0.0685(15) 0.0897(18) -0.0200(13) 0.0005(14) -0.0110(12)
C3 0.0502(11) 0.0845(15) 0.0763(14) -0.0401(12) -0.0036(9) -0.0089(10)
C4 0.0726(15) 0.0900(18) 0.0723(15) -0.0154(13) -0.0041(12) -0.0120(13)
C5 0.0694(15) 0.0657(15) 0.143(3) -0.0367(17) -0.0037(16) -0.0080(12)
C6 0.0669(19) 0.068(2) 0.063(2) -0.023(2) 0.0002(15) -0.0124(16)
C7 0.0640(19) 0.065(2) 0.070(2) -0.022(2) 0.0019(16) -0.0098(16)
C8 0.0544(12) 0.0956(18) 0.1021(19) -0.0607(16) -0.0070(11) -0.0057(11)
C9 0.0834(17) 0.097(2) 0.0811(17) -0.0254(15) -0.0062(13) -0.0238(14)
C10 0.0949(19) 0.0732(16) 0.117(2) -0.0402(16) -0.0100(17) -0.0144(14)
C11 0.0857(18) 0.099(2) 0.105(2) -0.0650(19) -0.0066(15) -0.0017(15)
C12 0.0908(18) 0.107(2) 0.0802(17) -0.0309(16) -0.0023(14) -0.0095(16)
C13 0.0757(16) 0.0634(14) 0.120(2) -0.0305(15) -0.0152(15) -0.0028(12)
C6B 0.071(4) 0.043(4) 0.045(4) -0.014(4) 0.005(3) -0.008(3)
C7B 0.057(3) 0.039(3) 0.043(3) -0.015(4) 0.001(3) -0.008(3)
O1 0.0979(13) 0.0803(11) 0.0791(11) -0.0398(9) 0.0000(9) -0.0077(10)
O2 0.0761(11) 0.0727(11) 0.0832(11) -0.0196(9) -0.0076(9) -0.0065(8)
O3 0.1070(16) 0.143(2) 0.0929(14) -0.0664(14) -0.0122(12) 0.0074(14)

loop_
_atom_type_symbol
_atom_type_description
_atom_type_scat_dispersion_real
_atom_type_scat_dispersion_imag
_atom_type_scat_source
C C 0.0033 0.0016 'International Tables Vol C Tables 4.2.6.8 and 6.1.1.4'
H H 0.0000 0.0000 'International Tables Vol C Tables 4.2.6.8 and 6.1.1.4'
N N 0.0061 0.0033 'International Tables Vol C Tables 4.2.6.8 and 6.1.1.4'
O O 0.0106 0.0060 'International Tables Vol C Tables 4.2.6.8 and 6.1.1.4'
Cl Cl 0.1484 0.1585 'International Tables Vol C Tables 4.2.6.8 and 6.1.1.4'

loop_
_geom_angle_atom_site_label_1
_geom_angle_atom_site_label_2
_geom_angle_atom_site_label_3
_geom_angle
C1 N1 C5 121.2(2)
N1 C1 C2 121.0(3)
C1 C2 C3 120.7(3)
C4 C3 C2 116.6(2)
C4 C3 C6 110.7(3)
C2 C3 C6 132.7(3)
C4 C3 C6B 145.1(4)
C2 C3 C6B 98.3(4)
C6 C3 C6B 34.4(3)
C5 C4 C3 120.1(3)
N1 C5 C4 120.4(3)
C7 C6 C3 122.9(5)
C6 C7 C8 121.7(5)
C13 C8 C9 117.6(2)
C13 C8 C7 132.5(3)
C9 C8 C7 110.0(3)
C13 C8 C7B 95.8(4)
C9 C8 C7B 146.6(4)
C7 C8 C7B 36.6(3)
C10 C9 C8 120.8(3)
C9 C10 C11 121.8(3)
C10 C11 C12 118.6(3)
C11 C12 C13 120.7(3)
C8 C13 C12 120.5(3)
C7B C6B C3 115.5(8)
C6B C7B C8 114.5(8)

loop_
_geom_bond_atom_site_label_1
_geom_bond_atom_site_label_2
_geom_bond_distance
N1 C1 1.311(4)
N1 C5 1.315(4)
C1 C2 1.331(4)
C2 C3 1.383(4)
C3 C4 1.376(4)
C3 C6 1.499(5)
C3 C6B 1.532(9)
C4 C5 1.357(4)
C6 C7 1.293(6)
C7 C8 1.492(5)
C8 C13 1.374(4)
C8 C9 1.386(4)
C8 C7B 1.516(8)
C9 C10 1.350(4)
C10 C11 1.352(5)
C11 C12 1.363(4)
C12 C13 1.379(4)
C6B C7B 1.380(10)
